data_7201060
loop_
_publ_author_name
'Mao, Shaoyu'
'Mao, Yanping'
'Batchelor, Raymond J.'
'Guo, Haiyan'
'Ye, Zuo-Guang'
'Xie, Zhaoxiong'
'Zheng, Lansun'

_publ_section_title
;
 Polymorphic structures and properties of lead chromium phosphate
 Pb3Cr2(PO4)4
;
_journal_issue 33
_journal_name_full 'Journal of Materials Chemistry'
_journal_page_first 6034
_journal_paper_doi 10.1039/b904277f
_journal_volume 19
_journal_year 2009
_chemical_formula_sum 'Cr2 O16 P4 Pb3'
_chemical_formula_weight 1105.45
_chemical_name_systematic
;
?
;
_space_group_IT_number 14
_symmetry_cell_setting monoclinic
_symmetry_space_group_name_Hall '-P 2ybc'
_symmetry_space_group_name_H-M 'P 1 21/c 1'
_atom_sites_solution_hydrogens none
_atom_sites_solution_primary direct
_atom_sites_solution_secondary difmap
_audit_creation_method SHELXL-97
_cell_angle_alpha 90.00
_cell_angle_beta 116.74(3)
_cell_angle_gamma 90.00
_cell_formula_units_Z 2
_cell_length_a 8.9342(18)
_cell_length_b 8.9680(18)
_cell_length_c 9.2495(18)
_cell_measurement_reflns_used 24
_cell_measurement_temperature 293(2)
_cell_measurement_theta_max 22.5
_cell_measurement_theta_min 21.5
_cell_volume 661.8(3)
_computing_cell_refinement 'NRCVAX (Gabe, 1989)'
_computing_data_collection 'NRCVAX (Gabe, 1989)'
_computing_data_reduction 'NRCVAX (Gabe, 1989)'
_computing_molecular_graphics 'DIAMOND2.1a(Brandenburg, 1996-2001)'
_computing_publication_material 'SHELXL97 (Sheldrick, 1997)'
_computing_structure_refinement 'SHELXL-97 (Sheldrick, 1997)'
_computing_structure_solution 'SHELXS-97 (Sheldrick, 1990)'
_diffrn_ambient_temperature 293(2)
_diffrn_measured_fraction_theta_full 1.000
_diffrn_measured_fraction_theta_max 1.000
_diffrn_measurement_device_type Enraf-Nonius
_diffrn_measurement_method theta-2theta
_diffrn_radiation_monochromator graphite
_diffrn_radiation_source 'fine-focus sealed tube'
_diffrn_radiation_type MoK\a
_diffrn_radiation_wavelength 0.71073
_diffrn_reflns_av_R_equivalents 0.0000
_diffrn_reflns_av_sigmaI/netI 0.0269
_diffrn_reflns_limit_h_max 9
_diffrn_reflns_limit_h_min -10
_diffrn_reflns_limit_k_max 10
_diffrn_reflns_limit_k_min 0
_diffrn_reflns_limit_l_max 11
_diffrn_reflns_limit_l_min 0
_diffrn_reflns_number 1242
_diffrn_reflns_theta_full 25.54
_diffrn_reflns_theta_max 25.54
_diffrn_reflns_theta_min 2.55
_diffrn_standards_decay_% <2%
_diffrn_standards_interval_time 1hour
_diffrn_standards_number 2
_exptl_absorpt_coefficient_mu 40.196
_exptl_absorpt_correction_T_max 0.3518
_exptl_absorpt_correction_T_min 0.2624
_exptl_absorpt_correction_type integration
_exptl_absorpt_process_details 'NRCVAX (Gabe, 1989)'
_exptl_crystal_colour green
_exptl_crystal_density_diffrn 5.547
_exptl_crystal_density_method 'not measured'
_exptl_crystal_description plate-like
_exptl_crystal_F_000 964
_exptl_crystal_size_max 0.21
_exptl_crystal_size_mid 0.19
_exptl_crystal_size_min 0.18
_refine_diff_density_max 5.559
_refine_diff_density_min -4.646
_refine_diff_density_rms 0.791
_refine_ls_extinction_coef 0.0042(8)
_refine_ls_extinction_expression Fc^*^=kFc[1+0.001xFc^2^\l^3^/sin(2\q)]^-1/4^
_refine_ls_extinction_method SHELXL
_refine_ls_goodness_of_fit_ref 1.441
_refine_ls_hydrogen_treatment none
_refine_ls_matrix_type full
_refine_ls_number_parameters 61
_refine_ls_number_reflns 1242
_refine_ls_number_restraints 0
_refine_ls_restrained_S_all 1.441
_refine_ls_R_factor_all 0.0679
_refine_ls_R_factor_gt 0.0595
_refine_ls_shift/su_max 0.000
_refine_ls_shift/su_mean 0.000
_refine_ls_structure_factor_coef Fsqd
_refine_ls_weighting_details 'calc w=1/[\s^2^(Fo^2^)+(0.1006P)^2^+3.0587P] where P=(Fo^2^+2Fc^2^)/3'
_refine_ls_weighting_scheme calc
_refine_ls_wR_factor_gt 0.1713
_refine_ls_wR_factor_ref 0.1745
_reflns_number_gt 1091
_reflns_number_total 1242
_reflns_threshold_expression >2sigma(I)
_cod_data_source_file b904277f.txt
_cod_data_source_block p21c
_cod_original_cell_volume 661.9(2)
_cod_original_sg_symbol_H-M 'P 21/c'
_cod_database_code 7201060

loop_
_symmetry_equiv_pos_as_xyz
'x, y, z'
'-x, y+1/2, -z+1/2'
'-x, -y, -z'
'x, -y-1/2, z-1/2'

loop_
_atom_site_label
_atom_site_type_symbol
_atom_site_fract_x
_atom_site_fract_y
_atom_site_fract_z
_atom_site_U_iso_or_equiv
_atom_site_adp_type
_atom_site_occupancy
_atom_site_symmetry_multiplicity
_atom_site_calc_flag
_atom_site_refinement_flags
_atom_site_disorder_assembly
_atom_site_disorder_group
Pb1 Pb 0.29936(10) 0.20698(9) 0.52651(8) 0.0121(4) Uani 1 1 d . . .
Pb2 Pb 0.0000 0.5000 0.5000 0.0091(4) Uani 1 2 d S . .
Cr3 Cr 0.2475(4) 0.6307(3) 0.2447(3) 0.0042(7) Uiso 1 1 d . . .
P6 P 0.5744(6) 0.0897(6) 0.8582(6) 0.0056(10) Uiso 1 1 d . . .
P7 P -0.0196(6) 0.1376(5) 0.6553(5) 0.0038(10) Uiso 1 1 d . . .
O1 O 0.1615(17) 0.5919(16) 0.0126(16) 0.008(3) Uiso 1 1 d . . .
O2 O 0.0943(18) 0.7062(14) 0.7390(16) 0.005(3) Uiso 1 1 d . . .
O3 O 0.5903(19) 0.2168(15) 0.7562(16) 0.008(3) Uiso 1 1 d . . .
O11 O 0.3881(18) 0.0447(16) 0.7582(15) 0.007(3) Uiso 1 1 d . . .
O13 O 0.0831(19) 0.4951(15) 0.2568(16) 0.010(3) Uiso 1 1 d . . .
O21 O 0.3900(19) 0.6491(16) 0.4791(16) 0.010(3) Uiso 1 1 d . . .
O22 O 0.1034(19) 0.2453(17) 0.6349(16) 0.010(3) Uiso 1 1 d . . .
O23 O 0.3141(19) 0.4593(17) 0.6301(17) 0.013(3) Uiso 1 1 d . . .

loop_
_atom_site_aniso_label
_atom_site_aniso_U_11
_atom_site_aniso_U_22
_atom_site_aniso_U_33
_atom_site_aniso_U_23
_atom_site_aniso_U_13
_atom_site_aniso_U_12
Pb1 0.0146(6) 0.0127(6) 0.0049(5) 0.0016(3) 0.0007(4) 0.0029(3)
Pb2 0.0098(6) 0.0080(7) 0.0068(6) -0.0004(4) 0.0014(4) 0.0002(4)

loop_
_atom_type_symbol
_atom_type_description
_atom_type_scat_dispersion_real
_atom_type_scat_dispersion_imag
_atom_type_scat_source
O O 0.0106 0.0060 'International Tables Vol C Tables 4.2.6.8 and 6.1.1.4'
P P 0.1023 0.0942 'International Tables Vol C Tables 4.2.6.8 and 6.1.1.4'
Cr Cr 0.3209 0.6236 'International Tables Vol C Tables 4.2.6.8 and 6.1.1.4'
Pb Pb -3.3944 10.1111 'International Tables Vol C Tables 4.2.6.8 and 6.1.1.4'

loop_
_geom_angle_atom_site_label_1
_geom_angle_atom_site_label_2
_geom_angle_atom_site_label_3
_geom_angle
_geom_angle_site_symmetry_1
_geom_angle_site_symmetry_3
_geom_angle_publ_flag
O22 Pb1 O11 74.1(5) . . ?
O22 Pb1 O23 67.9(5) . . ?
O11 Pb1 O23 105.8(5) . . ?
O22 Pb1 O3 108.3(5) . . ?
O11 Pb1 O3 57.9(5) . . ?
O23 Pb1 O3 77.4(5) . . ?
O22 Pb1 P6 92.1(4) . . ?
O11 Pb1 P6 29.0(3) . . ?
O23 Pb1 P6 92.7(4) . . ?
O3 Pb1 P6 28.9(3) . . ?
O22 Pb1 Pb2 44.0(4) . . ?
O11 Pb1 Pb2 115.4(3) . . ?
O23 Pb1 Pb2 43.3(4) . . ?
O3 Pb1 Pb2 118.4(3) . . ?
P6 Pb1 Pb2 122.19(9) . . ?
O23 Pb2 O23 180.000(1) 3_566 . ?
O23 Pb2 O22 64.0(5) 3_566 3_566 ?
O23 Pb2 O22 116.0(5) . 3_566 ?
O23 Pb2 O22 116.0(5) 3_566 . ?
O23 Pb2 O22 64.0(5) . . ?
O22 Pb2 O22 180.000(2) 3_566 . ?
O23 Pb2 O13 74.3(4) 3_566 3_566 ?
O23 Pb2 O13 105.7(4) . 3_566 ?
O22 Pb2 O13 102.7(4) 3_566 3_566 ?
O22 Pb2 O13 77.3(4) . 3_566 ?
O23 Pb2 O13 105.7(4) 3_566 . ?
O23 Pb2 O13 74.3(4) . . ?
O22 Pb2 O13 77.3(4) 3_566 . ?
O22 Pb2 O13 102.7(4) . . ?
O13 Pb2 O13 180.000(1) 3_566 . ?
O23 Pb2 O2 99.2(4) 3_566 . ?
O23 Pb2 O2 80.8(4) . . ?
O22 Pb2 O2 72.6(4) 3_566 . ?
O22 Pb2 O2 107.4(4) . . ?
O13 Pb2 O2 53.3(4) 3_566 . ?
O13 Pb2 O2 126.7(4) . . ?
O23 Pb2 O2 80.8(4) 3_566 3_566 ?
O23 Pb2 O2 99.2(4) . 3_566 ?
O22 Pb2 O2 107.4(4) 3_566 3_566 ?
O22 Pb2 O2 72.6(4) . 3_566 ?
O13 Pb2 O2 126.7(4) 3_566 3_566 ?
O13 Pb2 O2 53.3(4) . 3_566 ?
O2 Pb2 O2 180.000(1) . 3_566 ?
O23 Pb2 Pb1 41.3(3) 3_566 3_566 ?
O23 Pb2 Pb1 138.7(3) . 3_566 ?
O22 Pb2 Pb1 40.6(3) 3_566 3_566 ?
O22 Pb2 Pb1 139.4(3) . 3_566 ?
O13 Pb2 Pb1 64.8(3) 3_566 3_566 ?
O13 Pb2 Pb1 115.2(3) . 3_566 ?
O2 Pb2 Pb1 61.1(3) . 3_566 ?
O2 Pb2 Pb1 118.9(3) 3_566 3_566 ?
O23 Pb2 Pb1 138.7(3) 3_566 . ?
O23 Pb2 Pb1 41.3(3) . . ?
O22 Pb2 Pb1 139.4(3) 3_566 . ?
O22 Pb2 Pb1 40.6(3) . . ?
O13 Pb2 Pb1 115.2(3) 3_566 . ?
O13 Pb2 Pb1 64.8(3) . . ?
O2 Pb2 Pb1 118.9(3) . . ?
O2 Pb2 Pb1 61.1(3) 3_566 . ?
Pb1 Pb2 Pb1 180.0 3_566 . ?
O13 Cr3 O1 91.0(6) . . ?
O13 Cr3 O21 96.9(6) . . ?
O1 Cr3 O21 164.6(6) . . ?
O13 Cr3 O11 88.5(6) . 4_565 ?
O1 Cr3 O11 81.6(6) . 4_565 ?
O21 Cr3 O11 85.4(6) . 4_565 ?
O13 Cr3 O2 86.2(6) . 4_575 ?
O1 Cr3 O2 100.1(6) . 4_575 ?
O21 Cr3 O2 93.7(6) . 4_575 ?
O11 Cr3 O2 174.4(6) 4_565 4_575 ?
O13 Cr3 O3 174.6(5) . 3_666 ?
O1 Cr3 O3 92.6(6) . 3_666 ?
O21 Cr3 O3 80.5(6) . 3_666 ?
O11 Cr3 O3 95.9(6) 4_565 3_666 ?
O2 Cr3 O3 89.3(6) 4_575 3_666 ?
O21 P6 O23 111.8(8) 2_646 2_646 ?
O21 P6 O3 108.7(8) 2_646 . ?
O23 P6 O3 112.4(8) 2_646 . ?
O21 P6 O11 112.3(8) 2_646 . ?
O23 P6 O11 109.7(8) 2_646 . ?
O3 P6 O11 101.5(8) . . ?
O21 P6 Pb1 126.0(6) 2_646 . ?
O23 P6 Pb1 122.2(6) 2_646 . ?
O3 P6 Pb1 52.6(6) . . ?
O11 P6 Pb1 49.0(5) . . ?
O2 P7 O22 111.4(8) 2_546 . ?
O2 P7 O13 103.4(7) 2_546 4_566 ?
O22 P7 O13 107.3(8) . 4_566 ?
O2 P7 O1 110.4(8) 2_546 2_545 ?
O22 P7 O1 110.5(8) . 2_545 ?
O13 P7 O1 113.6(8) 4_566 2_545 ?
P7 O1 Cr3 142.2(9) 2 . ?
P7 O2 Cr3 140.1(8) 2_556 4_576 ?
P7 O2 Pb2 100.4(6) 2_556 . ?
Cr3 O2 Pb2 118.8(6) 4_576 . ?
P6 O3 Cr3 141.6(9) . 3_666 ?
P6 O3 Pb1 98.5(7) . . ?
Cr3 O3 Pb1 119.9(6) 3_666 . ?
P6 O11 Cr3 136.4(9) . 4_566 ?
P6 O11 Pb1 102.0(7) . . ?
Cr3 O11 Pb1 118.5(6) 4_566 . ?
P7 O13 Cr3 134.9(8) 4_565 . ?
P7 O13 Pb2 102.2(7) 4_565 . ?
Cr3 O13 Pb2 122.8(6) . . ?
P6 O21 Cr3 145.3(10) 2_656 . ?
P7 O22 Pb1 131.1(8) . . ?
P7 O22 Pb2 119.9(8) . . ?
Pb1 O22 Pb2 95.4(5) . . ?
P6 O23 Pb1 131.7(8) 2_656 . ?
P6 O23 Pb2 118.5(8) 2_656 . ?
Pb1 O23 Pb2 95.4(5) . . ?

loop_
_geom_bond_atom_site_label_1
_geom_bond_atom_site_label_2
_geom_bond_distance
_geom_bond_site_symmetry_2
_geom_bond_publ_flag
Pb1 O22 2.402(14) . ?
Pb1 O11 2.411(13) . ?
Pb1 O23 2.437(15) . ?
Pb1 O3 2.512(15) . ?
Pb1 P6 3.126(5) . ?
Pb1 Pb2 3.6781(9) . ?
Pb2 O23 2.533(15) 3_566 ?
Pb2 O23 2.533(15) . ?
Pb2 O22 2.567(15) 3_566 ?
Pb2 O22 2.567(15) . ?
Pb2 O13 2.667(13) 3_566 ?
Pb2 O13 2.667(13) . ?
Pb2 O2 2.709(13) . ?
Pb2 O2 2.709(13) 3_566 ?
Pb2 Pb1 3.6781(9) 3_566 ?
Cr3 O13 1.949(15) . ?
Cr3 O1 1.958(13) . ?
Cr3 O21 1.966(14) . ?
Cr3 O11 1.981(14) 4_565 ?
Cr3 O2 1.988(14) 4_575 ?
Cr3 O3 1.995(14) 3_666 ?
P6 O21 1.490(14) 2_646 ?
P6 O23 1.509(16) 2_646 ?
P6 O3 1.526(14) . ?
P6 O11 1.550(15) . ?
P7 O2 1.539(14) 2_546 ?
P7 O22 1.537(16) . ?
P7 O13 1.538(15) 4_566 ?
P7 O1 1.554(14) 2_545 ?
O1 P7 1.554(14) 2 ?
O2 P7 1.539(14) 2_556 ?
O2 Cr3 1.988(14) 4_576 ?
O3 Cr3 1.995(14) 3_666 ?
O11 Cr3 1.981(14) 4_566 ?
O13 P7 1.538(15) 4_565 ?
O21 P6 1.490(14) 2_656 ?
O23 P6 1.509(16) 2_656 ?
